data_7208819
loop_
_publ_author_name
'Toma, Oksana'
'Mercier, Nicolas'
'Bouilland, Mathilde'
'Allain, Magali'

_publ_section_title
;
 N-oxide-4,4&#x2032;-bipyridine, a forgotten ligand in coordination
 chemistry: structure--photoluminescence property relationships in 2D and
 1D lead-coordination polymers
;
_journal_issue 23
_journal_name_full CrystEngComm
_journal_page_first 7844
_journal_paper_doi 10.1039/c2ce26237a
_journal_volume 14
_journal_year 2012
_chemical_absolute_configuration unk
_chemical_formula_sum 'C10 H8 Cl2 N2 O Pb'
_chemical_formula_weight 450.29
_chemical_name_systematic
;
?
;
_space_group_IT_number 5
_symmetry_cell_setting monoclinic
_symmetry_space_group_name_Hall 'C 2y'
_symmetry_space_group_name_H-M 'C 1 2 1'
_atom_sites_solution_hydrogens geom
_atom_sites_solution_primary direct
_atom_sites_solution_secondary difmap
_audit_conform_dict_location ftp://ftp.iucr.org/pub/cif_core.dic
_audit_conform_dict_name cif_core.dic
_audit_conform_dict_version 2.3
_audit_creation_date 2012-07-06T18:24:58-00:00
_audit_creation_method 'WinGX routine CIF_UPDATE'
_cell_angle_alpha 90
_cell_angle_beta 93.72(1)
_cell_angle_gamma 90
_cell_formula_units_Z 4
_cell_length_a 16.459(1)
_cell_length_b 4.1097(5)
_cell_length_c 18.072(1)
_cell_measurement_temperature 293(2)
_cell_volume 1219.84(18)
_computing_structure_refinement 'SHELXL-97 (Sheldrick, 1997)'
_diffrn_ambient_temperature 293(2)
_diffrn_detector_area_resol_mean 9
_diffrn_measured_fraction_theta_full 0.987
_diffrn_measured_fraction_theta_max 0.987
_diffrn_measurement_device_type KappaCCD
_diffrn_measurement_method CCD
_diffrn_radiation_monochromator 'horizontally mounted graphite crystal'
_diffrn_radiation_probe x-ray
_diffrn_radiation_source 'fine-focus sealed tube'
_diffrn_radiation_wavelength 0.71073
_diffrn_reflns_av_R_equivalents 0.0467
_diffrn_reflns_av_unetI/netI 0.0714
_diffrn_reflns_limit_h_max 22
_diffrn_reflns_limit_h_min -22
_diffrn_reflns_limit_k_max 5
_diffrn_reflns_limit_k_min -5
_diffrn_reflns_limit_l_max 24
_diffrn_reflns_limit_l_min -25
_diffrn_reflns_number 6612
_diffrn_reflns_theta_full 29.53
_diffrn_reflns_theta_max 29.53
_diffrn_reflns_theta_min 2.66
_exptl_absorpt_coefficient_mu 14.247
_exptl_absorpt_correction_T_max 0.475
_exptl_absorpt_correction_T_min 0.305
_exptl_absorpt_correction_type multi-scan
_exptl_absorpt_process_details '(SADABS (Sheldrick, Bruker, 2000))'
_exptl_crystal_colour colourless
_exptl_crystal_density_diffrn 2.452
_exptl_crystal_density_method 'not measured'
_exptl_crystal_description prism
_exptl_crystal_F_000 824
_exptl_crystal_size_max 0.24
_exptl_crystal_size_mid 0.08
_exptl_crystal_size_min 0.06
_refine_diff_density_max 1.067
_refine_diff_density_min -1.002
_refine_diff_density_rms 0.172
_refine_ls_abs_structure_details 'Flack H D (1983), Acta Cryst. A39, 876-881'
_refine_ls_abs_structure_Flack 0.052(15)
_refine_ls_extinction_method none
_refine_ls_goodness_of_fit_ref 1.054
_refine_ls_hydrogen_treatment constr
_refine_ls_matrix_type full
_refine_ls_number_parameters 147
_refine_ls_number_reflns 3161
_refine_ls_number_restraints 1
_refine_ls_restrained_S_all 1.054
_refine_ls_R_factor_all 0.0585
_refine_ls_R_factor_gt 0.0381
_refine_ls_shift/su_max 0
_refine_ls_shift/su_mean 0
_refine_ls_structure_factor_coef Fsqd
_refine_ls_weighting_details 'calc w=1/[\s^2^(Fo^2^)+(0.0000P)^2^+0.0000P] where P=(Fo^2^+2Fc^2^)/3'
_refine_ls_weighting_scheme calc
_refine_ls_wR_factor_gt 0.0686
_refine_ls_wR_factor_ref 0.0745
_reflns_number_gt 2537
_reflns_number_total 3161
_reflns_threshold_expression >2sigma(I)
_cod_data_source_file c2ce26237a.txt
_cod_data_source_block 1
_cod_database_code 7208819

loop_
_symmetry_equiv_pos_as_xyz
'x, y, z'
'-x, y, -z'
'x+1/2, y+1/2, z'
'-x+1/2, y+1/2, -z'

loop_
_atom_site_label
_atom_site_type_symbol
_atom_site_fract_x
_atom_site_fract_y
_atom_site_fract_z
_atom_site_U_iso_or_equiv
_atom_site_adp_type
_atom_site_occupancy
_atom_site_symmetry_multiplicity
_atom_site_calc_flag
_atom_site_refinement_flags
Cl1 Cl 0.03899(18) 0.7565(9) 0.60896(14) 0.0577(7) Uani 1 1 d .
Cl2 Cl -0.58221(16) 0.9554(8) 0.91164(13) 0.0509(6) Uani 1 1 d .
C6 C -0.2914(5) 0.786(3) 0.7890(5) 0.036(2) Uani 1 1 d .
O1 O -0.1389(3) 1.282(2) 0.5465(4) 0.0517(18) Uani 1 1 d .
C3 C -0.2471(5) 0.900(2) 0.7253(5) 0.033(2) Uani 1 1 d .
C1 C -0.2398(5) 0.968(3) 0.5931(5) 0.042(2) Uani 1 1 d .
H1 H -0.2621 0.9306 0.5453 0.05 Uiso 1 1 calc R
C10 C -0.2669(6) 0.865(3) 0.8620(5) 0.043(2) Uani 1 1 d .
H10 H -0.219 0.9797 0.8736 0.052 Uiso 1 1 calc R
C4 C -0.1748(6) 1.068(3) 0.7342(5) 0.046(3) Uani 1 1 d .
H4 H -0.1507 1.1007 0.7816 0.055 Uiso 1 1 calc R
C9 C -0.3170(6) 0.766(3) 0.9172(5) 0.047(2) Uani 1 1 d .
H9 H -0.3002 0.8185 0.9659 0.057 Uiso 1 1 calc R
N1 N -0.1710(5) 1.141(2) 0.6044(4) 0.0382(19) Uani 1 1 d .
C2 C -0.2771(6) 0.845(3) 0.6536(5) 0.043(2) Uani 1 1 d .
H2 H -0.3242 0.7215 0.6454 0.052 Uiso 1 1 calc R
C8 C -0.4069(7) 0.525(4) 0.8367(5) 0.057(3) Uani 1 1 d .
H8 H -0.4543 0.4045 0.8273 0.068 Uiso 1 1 calc R
C7 C -0.3633(7) 0.610(3) 0.7779(6) 0.051(3) Uani 1 1 d .
H7 H -0.3817 0.5485 0.7302 0.061 Uiso 1 1 calc R
C5 C -0.1379(6) 1.187(3) 0.6739(6) 0.050(3) Uani 1 1 d .
H5 H -0.0893 1.3018 0.6811 0.06 Uiso 1 1 calc R
N2 N -0.3856(5) 0.606(2) 0.9068(5) 0.055(2) Uani 1 1 d .
Pb1 Pb -0.5 0.49756(12) 1 0.03327(16) Uani 1 2 d S
Pb2 Pb 0 1.24349(9) 0.5 0.03322(16) Uani 1 2 d S

loop_
_atom_site_aniso_label
_atom_site_aniso_U_11
_atom_site_aniso_U_22
_atom_site_aniso_U_33
_atom_site_aniso_U_23
_atom_site_aniso_U_13
_atom_site_aniso_U_12
Cl1 0.0772(17) 0.0369(14) 0.0557(14) 0.0003(14) -0.0201(13) -0.0045(19)
Cl2 0.0564(14) 0.0415(17) 0.0525(14) 0.0026(12) -0.0149(12) 0.0044(15)
C6 0.023(4) 0.045(6) 0.040(5) -0.006(5) 0.000(4) 0.007(5)
O1 0.031(3) 0.074(5) 0.051(4) 0.011(4) 0.008(3) 0.003(4)
C3 0.027(4) 0.029(5) 0.044(5) -0.001(4) 0.003(5) 0.007(4)
C1 0.045(5) 0.052(6) 0.028(4) 0.001(5) 0.001(4) 0.010(6)
C10 0.036(5) 0.051(7) 0.043(6) 0.001(4) 0.003(4) 0.003(5)
C4 0.034(5) 0.070(10) 0.034(5) 0.000(5) 0.002(4) 0.000(5)
C9 0.047(6) 0.052(7) 0.043(5) 0.002(6) -0.002(4) 0.008(7)
N1 0.031(4) 0.046(5) 0.037(4) 0.000(4) -0.001(3) 0.005(4)
C2 0.038(5) 0.047(6) 0.046(5) -0.002(4) 0.005(4) -0.009(5)
C8 0.058(7) 0.066(8) 0.046(5) -0.008(6) 0.004(5) -0.020(8)
C7 0.065(7) 0.055(7) 0.032(6) -0.010(5) 0.003(5) -0.007(6)
C5 0.032(5) 0.071(9) 0.048(6) -0.007(6) 0.005(4) -0.008(6)
N2 0.050(5) 0.058(6) 0.060(6) 0.001(4) 0.020(5) -0.003(5)
Pb1 0.0373(3) 0.0252(4) 0.0374(3) 0 0.0029(3) 0
Pb2 0.0342(3) 0.0267(4) 0.0390(4) 0 0.0043(3) 0

loop_
_atom_type_symbol
_atom_type_description
_atom_type_scat_dispersion_real
_atom_type_scat_dispersion_imag
_atom_type_scat_source
C C 0.003 0.002 'International Tables Vol C Tables 4.2.6.8 and 6.1.1.4'
H H 0 0 'International Tables Vol C Tables 4.2.6.8 and 6.1.1.4'
Cl Cl 0.148 0.159 'International Tables Vol C Tables 4.2.6.8 and 6.1.1.4'
N N 0.006 0.003 'International Tables Vol C Tables 4.2.6.8 and 6.1.1.4'
O O 0.011 0.006 'International Tables Vol C Tables 4.2.6.8 and 6.1.1.4'
Pb Pb -3.394 10.111 'International Tables Vol C Tables 4.2.6.8 and 6.1.1.4'

loop_
_geom_angle_atom_site_label_1
_geom_angle_atom_site_label_2
_geom_angle_atom_site_label_3
_geom_angle
_geom_angle_site_symmetry_1
_geom_angle_site_symmetry_3
Pb2 Cl1 Pb2 90.65(7) . 1_545
Pb1 Cl2 Pb1 90.63(6) . 1_565
C7 C6 C10 116.7(9) . .
C7 C6 C3 120.7(9) . .
C10 C6 C3 122.5(10) . .
N1 O1 Pb2 131.0(6) . .
C2 C3 C4 116.6(9) . .
C2 C3 C6 121.1(9) . .
C4 C3 C6 122.3(8) . .
N1 C1 C2 119.2(8) . .
C6 C10 C9 117.4(10) . .
C5 C4 C3 120.7(9) . .
N2 C9 C10 126.0(10) . .
O1 N1 C1 118.9(8) . .
O1 N1 C5 120.9(9) . .
C1 N1 C5 120.1(9) . .
C3 C2 C1 122.2(9) . .
N2 C8 C7 123.9(11) . .
C8 C7 C6 120.4(9) . .
N1 C5 C4 121.0(10) . .
C9 N2 C8 115.6(10) . .
C9 N2 Pb1 129.5(7) . .
C8 N2 Pb1 114.2(7) . .
N2 Pb1 N2 160.6(4) 2_457 .
N2 Pb1 Cl2 81.9(2) 2_457 2_457
N2 Pb1 Cl2 84.9(2) . 2_457
N2 Pb1 Cl2 84.9(2) 2_457 .
N2 Pb1 Cl2 81.9(2) . .
Cl2 Pb1 Cl2 94.21(12) 2_457 .
N2 Pb1 Cl2 98.5(2) 2_457 1_545
N2 Pb1 Cl2 95.8(2) . 1_545
Cl2 Pb1 Cl2 175.16(9) 2_457 1_545
Cl2 Pb1 Cl2 90.63(6) . 1_545
N2 Pb1 Cl2 95.8(2) 2_457 2_447
N2 Pb1 Cl2 98.5(2) . 2_447
Cl2 Pb1 Cl2 90.63(6) 2_457 2_447
Cl2 Pb1 Cl2 175.16(10) . 2_447
Cl2 Pb1 Cl2 84.53(10) 1_545 2_447
O1 Pb2 O1 172.8(4) 2_556 .
O1 Pb2 Cl1 88.94(19) 2_556 2_556
O1 Pb2 Cl1 96.1(2) . 2_556
O1 Pb2 Cl1 96.1(2) 2_556 .
O1 Pb2 Cl1 88.94(19) . .
Cl1 Pb2 Cl1 90.85(12) 2_556 .
O1 Pb2 Cl1 90.90(19) 2_556 1_565
O1 Pb2 Cl1 83.9(2) . 1_565
Cl1 Pb2 Cl1 178.50(10) 2_556 1_565
Cl1 Pb2 Cl1 90.65(7) . 1_565
O1 Pb2 Cl1 83.9(2) 2_556 2_566
O1 Pb2 Cl1 90.90(19) . 2_566
Cl1 Pb2 Cl1 90.65(7) 2_556 2_566
Cl1 Pb2 Cl1 178.50(10) . 2_566
Cl1 Pb2 Cl1 87.86(12) 1_565 2_566

loop_
_geom_bond_atom_site_label_1
_geom_bond_atom_site_label_2
_geom_bond_distance
_geom_bond_site_symmetry_2
Cl1 Pb2 2.851(3) .
Cl1 Pb2 2.928(3) 1_545
Cl2 Pb1 2.764(3) .
Cl2 Pb1 3.011(3) 1_565
C6 C7 1.391(14) .
C6 C10 1.394(12) .
C6 C3 1.478(14) .
O1 N1 1.333(10) .
O1 Pb2 2.492(6) .
C3 C2 1.375(11) .
C3 C4 1.376(13) .
C1 N1 1.343(12) .
C1 C2 1.382(12) .
C10 C9 1.396(13) .
C4 C5 1.372(13) .
C9 N2 1.310(13) .
N1 C5 1.349(11) .
C8 N2 1.334(12) .
C8 C7 1.365(14) .
N2 Pb1 2.643(8) .
Pb1 N2 2.643(8) 2_457
Pb1 Cl2 2.764(3) 2_457
Pb1 Cl2 3.011(3) 1_545
Pb1 Cl2 3.011(3) 2_447
Pb2 O1 2.492(6) 2_556
Pb2 Cl1 2.851(3) 2_556
Pb2 Cl1 2.928(3) 1_565
Pb2 Cl1 2.928(3) 2_566
